data_2223219
loop_
_publ_author_name
'Lam, Robert'
'Mar, Arthur'

_publ_section_title
;
 Titanium germanium antimonide, TiGeSb
;
_journal_coeditor_code WM2247
_journal_issue 9
_journal_name_full 'Acta Crystallographica Section E'
_journal_page_first i68
_journal_paper_doi 10.1107/S1600536809031559
_journal_volume 65
_journal_year 2009
_chemical_formula_iupac 'Ti Ge Sb'
_chemical_formula_structural 'Ti Ge Sb'
_chemical_formula_sum 'Ge Sb Ti'
_chemical_formula_weight 242.24
_chemical_name_common 'titanium germanium antimonide'
_chemical_name_systematic
;
titanium germanium antimonide
;
_space_group_IT_number 129
_symmetry_cell_setting tetragonal
_symmetry_space_group_name_Hall '-P 4a 2a'
_symmetry_space_group_name_H-M 'P 4/n m m :2'
_atom_sites_solution_primary direct
_atom_sites_solution_secondary difmap
_cell_angle_alpha 90.00
_cell_angle_beta 90.00
_cell_angle_gamma 90.00
_cell_formula_units_Z 2
_cell_length_a 3.7022(5)
_cell_length_b 3.7022(5)
_cell_length_c 8.2137(12)
_cell_measurement_reflns_used 24
_cell_measurement_temperature 295(2)
_cell_measurement_theta_max 23.3
_cell_measurement_theta_min 11.0
_cell_volume 112.58(3)
_computing_cell_refinement 'CAD-4-PC (Enraf--Nonius, 1993)'
_computing_data_collection 'CAD-4-PC (Enraf--Nonius, 1993)'
_computing_data_reduction 'XCAD4 (Harms & Wocadlo, 1995)'
_computing_molecular_graphics 'ATOMS (Dowty, 1999)'
_computing_publication_material 'SHELXTL (Sheldrick, 2008)'
_computing_structure_refinement 'SHELXTL (Sheldrick, 2008)'
_computing_structure_solution 'SHELXTL (Sheldrick, 2008)'
_diffrn_ambient_temperature 295(2)
_diffrn_measured_fraction_theta_full 1.000
_diffrn_measured_fraction_theta_max 1.000
_diffrn_measurement_device_type 'Enraf--Nonius CAD-4'
_diffrn_measurement_method \q/2\q
_diffrn_radiation_monochromator graphite
_diffrn_radiation_source 'fine-focus sealed tube'
_diffrn_radiation_type MoK\a
_diffrn_radiation_wavelength 0.71073
_diffrn_reflns_av_R_equivalents 0.1254
_diffrn_reflns_av_sigmaI/netI 0.0501
_diffrn_reflns_limit_h_max 5
_diffrn_reflns_limit_h_min -5
_diffrn_reflns_limit_k_max 5
_diffrn_reflns_limit_k_min -5
_diffrn_reflns_limit_l_max 13
_diffrn_reflns_limit_l_min -13
_diffrn_reflns_number 1906
_diffrn_reflns_theta_full 34.79
_diffrn_reflns_theta_max 34.79
_diffrn_reflns_theta_min 2.48
_diffrn_standards_decay_% 0
_diffrn_standards_interval_time 120
_diffrn_standards_number 3
_exptl_absorpt_coefficient_mu 28.176
_exptl_absorpt_correction_T_max 0.7176
_exptl_absorpt_correction_T_min 0.1172
_exptl_absorpt_correction_type numerical
_exptl_absorpt_process_details '(SHELXTL; Sheldrick, 2008)'
_exptl_crystal_colour silver
_exptl_crystal_density_diffrn 7.146
_exptl_crystal_density_method 'not measured'
_exptl_crystal_description plate
_exptl_crystal_F_000 210
_exptl_crystal_size_max 0.12
_exptl_crystal_size_mid 0.11
_exptl_crystal_size_min 0.01
_refine_diff_density_max 1.954
_refine_diff_density_min -2.529
_refine_ls_extinction_coef 0.038(9)
_refine_ls_extinction_expression Fc^*^=kFc[1+0.001xFc^2^\l^3^/sin(2\q)]^-1/4^
_refine_ls_extinction_method 'SHELXTL (Sheldrick, 2008)'
_refine_ls_goodness_of_fit_ref 1.166
_refine_ls_matrix_type full
_refine_ls_number_parameters 10
_refine_ls_number_reflns 181
_refine_ls_number_restraints 0
_refine_ls_restrained_S_all 1.166
_refine_ls_R_factor_all 0.0322
_refine_ls_R_factor_gt 0.0321
_refine_ls_shift/su_max 0.000
_refine_ls_shift/su_mean 0.000
_refine_ls_structure_factor_coef Fsqd
_refine_ls_weighting_details 'w=1/[\s^2^(Fo^2^)+(0.044P)^2^+0.3679P] where P=(Fo^2^+2Fc^2^)/3'
_refine_ls_weighting_scheme calc
_refine_ls_wR_factor_gt 0.0812
_refine_ls_wR_factor_ref 0.0812
_reflns_number_gt 178
_reflns_number_total 181
_reflns_threshold_expression I>2\s(I)
_cod_data_source_file wm2247.cif
_cod_data_source_block I
_cod_original_sg_symbol_H-M 'P 4/n m m'
_cod_database_code 2223219
_cod_database_fobs_code 2223219

loop_
_symmetry_equiv_pos_as_xyz
'x, y, z'
'-x+1/2, -y+1/2, z'
'-y+1/2, x, z'
'y, -x+1/2, z'
'-x, y+1/2, -z'
'x+1/2, -y, -z'
'y+1/2, x+1/2, -z'
'-y, -x, -z'
'-x, -y, -z'
'x-1/2, y-1/2, -z'
'y-1/2, -x, -z'
'-y, x-1/2, -z'
'x, -y-1/2, z'
'-x-1/2, y, z'
'-y-1/2, -x-1/2, z'
'y, x, z'

loop_
_atom_site_type_symbol
_atom_site_label
_atom_site_fract_x
_atom_site_fract_y
_atom_site_fract_z
_atom_site_U_iso_or_equiv
_atom_site_adp_type
_atom_site_calc_flag
_atom_site_refinement_flags
_atom_site_occupancy
_atom_site_disorder_assembly
_atom_site_disorder_group
Ti Ti 0.2500 0.2500 0.24875(16) 0.0054(3) Uani d S 1 . .
Ge Ge 0.7500 0.2500 0.0000 0.0063(3) Uani d S 1 . .
Sb Sb 0.2500 0.2500 0.61556(6) 0.0063(3) Uani d S 1 . .

loop_
_atom_site_aniso_label
_atom_site_aniso_U_11
_atom_site_aniso_U_22
_atom_site_aniso_U_33
_atom_site_aniso_U_12
_atom_site_aniso_U_13
_atom_site_aniso_U_23
Ti 0.0060(4) 0.0060(4) 0.0043(6) 0.000 0.000 0.000
Ge 0.0065(4) 0.0065(4) 0.0059(4) 0.000 0.000 0.000
Sb 0.0056(3) 0.0056(3) 0.0076(4) 0.000 0.000 0.000

loop_
_atom_type_symbol
_atom_type_description
_atom_type_scat_dispersion_real
_atom_type_scat_dispersion_imag
_atom_type_scat_source
Ti Ti 0.2776 0.4457 'International Tables Vol C Tables 4.2.6.8 and 6.1.1.4'
Ge Ge 0.1547 1.8001 'International Tables Vol C Tables 4.2.6.8 and 6.1.1.4'
Sb Sb -0.5866 1.5461 'International Tables Vol C Tables 4.2.6.8 and 6.1.1.4'

loop_
_geom_angle_atom_site_label_1
_geom_angle_atom_site_label_2
_geom_angle_atom_site_label_3
_geom_angle_site_symmetry_1
_geom_angle_site_symmetry_3
_geom_angle
_geom_angle_publ_flag
Ge Ti Ge 9_655 1_455 56.69(2) ?
Ge Ti Ge 9_655 9_665 84.35(4) ?
Ge Ti Ge 1_455 9_665 56.69(2) ?
Ge Ti Ge 9_655 . 56.69(2) ?
Ge Ti Ge 1_455 . 84.35(4) ?
Ge Ti Ge 9_665 . 56.69(2) ?
Ge Ti Sb 9_655 9_666 136.65(2) ?
Ge Ti Sb 1_455 9_666 136.65(2) ?
Ge Ti Sb 9_665 9_666 81.574(14) ?
Ge Ti Sb . 9_666 81.574(14) ?
Ge Ti Sb 9_655 9_556 81.574(14) ?
Ge Ti Sb 1_455 9_556 81.574(14) ?
Ge Ti Sb 9_665 9_556 136.65(2) ?
Ge Ti Sb . 9_556 136.65(2) ?
Sb Ti Sb 9_666 9_556 133.88(5) ?
Ge Ti Sb 9_655 9_566 136.65(2) ?
Ge Ti Sb 1_455 9_566 81.574(14) ?
Ge Ti Sb 9_665 9_566 81.574(14) ?
Ge Ti Sb . 9_566 136.65(2) ?
Sb Ti Sb 9_666 9_566 81.17(2) ?
Sb Ti Sb 9_556 9_566 81.17(2) ?
Ge Ti Sb 9_655 9_656 81.574(14) ?
Ge Ti Sb 1_455 9_656 136.65(2) ?
Ge Ti Sb 9_665 9_656 136.65(2) ?
Ge Ti Sb . 9_656 81.574(14) ?
Sb Ti Sb 9_666 9_656 81.17(2) ?
Sb Ti Sb 9_556 9_656 81.17(2) ?
Sb Ti Sb 9_566 9_656 133.88(5) ?
Ge Ti Sb 9_655 . 137.823(19) ?
Ge Ti Sb 1_455 . 137.823(19) ?
Ge Ti Sb 9_665 . 137.823(19) ?
Ge Ti Sb . . 137.823(19) ?
Sb Ti Sb 9_666 . 66.94(3) ?
Sb Ti Sb 9_556 . 66.94(3) ?
Sb Ti Sb 9_566 . 66.94(3) ?
Sb Ti Sb 9_656 . 66.94(3) ?
Ge Ge Ge 9_765 9_655 180.0 ?
Ge Ge Ge 9_765 9_665 90.0 ?
Ge Ge Ge 9_655 9_665 90.0 ?
Ge Ge Ge 9_765 9_755 90.0 ?
Ge Ge Ge 9_655 9_755 90.0 ?
Ge Ge Ge 9_665 9_755 180.0 ?
Ge Ge Ti 9_765 9_655 118.344(11) ?
Ge Ge Ti 9_655 9_655 61.656(11) ?
Ge Ge Ti 9_665 9_655 118.344(11) ?
Ge Ge Ti 9_755 9_655 61.656(11) ?
Ge Ge Ti 9_765 1_655 61.656(11) ?
Ge Ge Ti 9_655 1_655 118.344(11) ?
Ge Ge Ti 9_665 1_655 118.344(11) ?
Ge Ge Ti 9_755 1_655 61.656(11) ?
Ti Ge Ti 9_655 1_655 123.31(2) ?
Ge Ge Ti 9_765 . 118.344(11) ?
Ge Ge Ti 9_655 . 61.656(11) ?
Ge Ge Ti 9_665 . 61.656(11) ?
Ge Ge Ti 9_755 . 118.344(11) ?
Ti Ge Ti 9_655 . 123.31(2) ?
Ti Ge Ti 1_655 . 84.35(4) ?
Ge Ge Ti 9_765 9_665 61.656(11) ?
Ge Ge Ti 9_655 9_665 118.344(11) ?
Ge Ge Ti 9_665 9_665 61.656(11) ?
Ge Ge Ti 9_755 9_665 118.344(11) ?
Ti Ge Ti 9_655 9_665 84.35(4) ?
Ti Ge Ti 1_655 9_665 123.31(2) ?
Ti Ge Ti . 9_665 123.31(2) ?
Ti Sb Ti 9_666 9_556 133.88(5) ?
Ti Sb Ti 9_666 9_566 81.17(2) ?
Ti Sb Ti 9_556 9_566 81.17(2) ?
Ti Sb Ti 9_666 9_656 81.17(2) ?
Ti Sb Ti 9_556 9_656 81.17(2) ?
Ti Sb Ti 9_566 9_656 133.88(5) ?
Ti Sb Ti 9_666 . 113.06(3) ?
Ti Sb Ti 9_556 . 113.06(3) ?
Ti Sb Ti 9_566 . 113.06(3) ?
Ti Sb Ti 9_656 . 113.06(3) ?
Ti Sb Sb 9_666 9_556 167.11(4) ?
Ti Sb Sb 9_556 9_556 59.01(3) ?
Ti Sb Sb 9_566 9_556 103.295(14) ?
Ti Sb Sb 9_656 9_556 103.295(14) ?
Ti Sb Sb . 9_556 54.051(16) ?
Ti Sb Sb 9_666 9_666 59.01(3) ?
Ti Sb Sb 9_556 9_666 167.11(4) ?
Ti Sb Sb 9_566 9_666 103.295(14) ?
Ti Sb Sb 9_656 9_666 103.295(14) ?
Ti Sb Sb . 9_666 54.051(16) ?
Sb Sb Sb 9_556 9_666 108.10(3) ?
Ti Sb Sb 9_666 9_656 103.295(14) ?
Ti Sb Sb 9_556 9_656 103.295(14) ?
Ti Sb Sb 9_566 9_656 167.11(4) ?
Ti Sb Sb 9_656 9_656 59.01(3) ?
Ti Sb Sb . 9_656 54.051(16) ?
Sb Sb Sb 9_556 9_656 69.840(16) ?
Sb Sb Sb 9_666 9_656 69.840(16) ?
Ti Sb Sb 9_666 9_566 103.295(14) ?
Ti Sb Sb 9_556 9_566 103.295(14) ?
Ti Sb Sb 9_566 9_566 59.01(3) ?
Ti Sb Sb 9_656 9_566 167.11(4) ?
Ti Sb Sb . 9_566 54.051(16) ?
Sb Sb Sb 9_556 9_566 69.840(16) ?
Sb Sb Sb 9_666 9_566 69.840(16) ?
Sb Sb Sb 9_656 9_566 108.10(3) ?

loop_
_geom_bond_atom_site_label_1
_geom_bond_atom_site_label_2
_geom_bond_site_symmetry_2
_geom_bond_distance
_geom_bond_publ_flag
Ti Ge 9_655 2.7570(10) ?
Ti Ge 1_455 2.7570(10) ?
Ti Ge 9_665 2.7570(10) ?
Ti Ge . 2.7570(10) yes
Ti Sb 9_666 2.8452(7) ?
Ti Sb 9_556 2.8452(7) yes
Ti Sb 9_566 2.8452(7) ?
Ti Sb 9_656 2.8452(7) ?
Ti Sb . 3.0129(14) yes
Ge Ge 9_765 2.6179(4) ?
Ge Ge 9_655 2.6179(4) yes
Ge Ge 9_665 2.6179(4) ?
Ge Ge 9_755 2.6179(3) ?
Ge Ti 9_655 2.7570(10) ?
Ge Ti 1_655 2.7570(10) ?
Ge Ti 9_665 2.7570(10) ?
Sb Ti 9_666 2.8452(7) ?
Sb Ti 9_556 2.8452(7) ?
Sb Ti 9_566 2.8452(7) ?
Sb Ti 9_656 2.8452(7) ?
Sb Sb 9_556 3.2337(7) ?
Sb Sb 9_666 3.2337(7) ?
Sb Sb 9_656 3.2337(7) ?
Sb Sb 9_566 3.2337(7) ?
